data_4319349
loop_
_publ_author_name
'Xuean Chen'
'Xiaoying Huang'
'Jing Li'

_publ_contact_author_email jingli@crab.rutgers.edu
_publ_section_title
;
 Rb~4~Hg~5~(Te~2~)~2~(Te~3~)~2~Te~3,
 [Zn(en)~3~]~4~In~16~(Te~2~)~4~(Te~3~)Te~22~, and K~2~Cu~2~(Te~2~)(Te~3~):
 Novel Metal Polytellurides with Unusual Metal-Tellurium Coordination
;
_journal_name_full 'Inorganic Chemistry'
_journal_page_first 1341
_journal_page_last 1346
_journal_paper_doi 10.1021/ic000648c
_journal_volume 40
_journal_year 2001
_chemical_formula_sum 'C12 H48 In8 N12 Te16.5 Zn2'
_chemical_formula_weight 3515.32
_chemical_name_systematic
; 
 ? 
;
_space_group_IT_number 15
_symmetry_cell_setting monoclinic
_symmetry_space_group_name_Hall '-C 2yc'
_symmetry_space_group_name_H-M 'C 1 2/c 1'
_atom_sites_solution_hydrogens geom
_atom_sites_solution_primary direct
_atom_sites_solution_secondary difmap
_audit_creation_method SHELXL-97
_cell_angle_alpha 90.00
_cell_angle_beta 128.46(3)
_cell_angle_gamma 90.00
_cell_formula_units_Z 8
_cell_length_a 36.814(7)
_cell_length_b 16.908(3)
_cell_length_c 25.302(5)
_cell_measurement_reflns_used 25
_cell_measurement_temperature 293(2)
_cell_measurement_theta_max 13.57
_cell_measurement_theta_min 5.21
_cell_volume 12332(7)
_computing_cell_refinement CAD4/PC
_computing_data_collection CAD4/PC
_computing_data_reduction XCAD4/PC
_computing_molecular_graphics 'Schakal 92'
_computing_publication_material 'Window Word97'
_computing_structure_refinement 'SHELXL-97 (Sheldrick, 1997)'
_computing_structure_solution 'SHELXS-97 (Sheldrick, 1990)'
_diffrn_ambient_temperature 293(2)
_diffrn_measured_fraction_theta_full 0.480
_diffrn_measured_fraction_theta_max 0.480
_diffrn_measurement_device_type 'Enraf-Nonius CAD4'
_diffrn_measurement_method \w
_diffrn_radiation_monochromator graphite
_diffrn_radiation_source 'fine-focus sealed tube'
_diffrn_radiation_type MoK\a
_diffrn_radiation_wavelength 0.71073
_diffrn_reflns_av_R_equivalents 0.1030
_diffrn_reflns_av_sigmaI/netI 0.1992
_diffrn_reflns_limit_h_max 34
_diffrn_reflns_limit_h_min -43
_diffrn_reflns_limit_k_max 20
_diffrn_reflns_limit_k_min 0
_diffrn_reflns_limit_l_max 30
_diffrn_reflns_limit_l_min 0
_diffrn_reflns_number 11075
_diffrn_reflns_theta_full 24.99
_diffrn_reflns_theta_max 24.99
_diffrn_reflns_theta_min 2.07
_diffrn_standards_decay_% +-5.3
_diffrn_standards_interval_count 100
_diffrn_standards_interval_time 240
_diffrn_standards_number 3
_exptl_absorpt_coefficient_mu 11.372
_exptl_absorpt_correction_T_max 0.9998
_exptl_absorpt_correction_T_min 0.4143
_exptl_absorpt_correction_type psi-scan
_exptl_crystal_colour black
_exptl_crystal_density_diffrn 3.787
_exptl_crystal_density_method 'not measured'
_exptl_crystal_description plate-like
_exptl_crystal_F_000 12112
_exptl_crystal_size_max 0.10
_exptl_crystal_size_mid 0.10
_exptl_crystal_size_min 0.10
_refine_diff_density_max 2.055
_refine_diff_density_min -2.010
_refine_diff_density_rms 0.422
_refine_ls_extinction_method none
_refine_ls_goodness_of_fit_ref 1.028
_refine_ls_hydrogen_treatment mixed
_refine_ls_matrix_type full
_refine_ls_number_parameters 396
_refine_ls_number_reflns 5091
_refine_ls_number_restraints 0
_refine_ls_restrained_S_all 1.028
_refine_ls_R_factor_all 0.2032
_refine_ls_R_factor_gt 0.0739
_refine_ls_shift/su_max 0.050
_refine_ls_shift/su_mean 0.002
_refine_ls_structure_factor_coef Fsqd
_refine_ls_weighting_details 'w=1/[\s^2^(Fo^2^)+(0.0100P)^2^+1.0000P] where P=(Fo^2^+2Fc^2^)/3'
_refine_ls_weighting_scheme calc
_refine_ls_wR_factor_gt 0.0868
_refine_ls_wR_factor_ref 0.1090
_reflns_number_gt 5091
_reflns_number_total 10820
_reflns_threshold_expression >2sigma(I)
_cod_data_source_file ic000648c_2.cif
_cod_data_source_block CompoundII(zc8-239b)
_cod_depositor_comments
;
The following automatic conversions were performed:

'_refine_ls_weighting_scheme' value 'calc
w=1/[\s^2^(Fo^2^)+(0.0100P)^2^+1.0000P] where P=(Fo^2^+2Fc^2^)/3' was
changed to 'calc'. New tag '_refine_ls_weighting_details' was
created. The value of the new tag was set to
'w=1/[\s^2^(Fo^2^)+(0.0100P)^2^+1.0000P] where P=(Fo^2^+2Fc^2^)/3'.

Automatic conversion script
Id: cif_fix_values 3143 2015-03-26 13:38:13Z robertas 
;
_cod_original_cell_volume 12332(4)
_cod_original_formula_sum 'C12 H48 In8 N12 Te16.50 Zn2'
_cod_database_code 4319349

loop_
_symmetry_equiv_pos_as_xyz
'x, y, z'
'-x, y, -z+1/2'
'x+1/2, y+1/2, z'
'-x+1/2, y+1/2, -z+1/2'
'-x, -y, -z'
'x, -y, z-1/2'
'-x+1/2, -y+1/2, -z'
'x+1/2, -y+1/2, z-1/2'

loop_
_atom_site_label
_atom_site_type_symbol
_atom_site_fract_x
_atom_site_fract_y
_atom_site_fract_z
_atom_site_U_iso_or_equiv
_atom_site_adp_type
_atom_site_occupancy
_atom_site_calc_flag
_atom_site_refinement_flags
_atom_site_disorder_assembly
_atom_site_disorder_group
In1 In 0.07319(7) 0.28031(11) 0.33381(9) 0.0295(5) Uani 1 d . . .
In2 In 0.01909(7) 0.25392(12) 0.12988(9) 0.0310(5) Uani 1 d . . .
In3 In 0.13861(8) 0.14362(11) 0.26585(10) 0.0322(5) Uani 1 d . . .
In4 In 0.13701(7) 0.38584(11) 0.27504(10) 0.0316(5) Uani 1 d . . .
In5 In 0.14970(7) 0.65875(11) 0.29166(10) 0.0303(5) Uani 1 d . . .
In6 In 0.13859(7) 0.90138(11) 0.26639(10) 0.0315(5) Uani 1 d . . .
In7 In 0.08971(7) 0.75318(12) 0.33894(9) 0.0316(5) Uani 1 d . . .
In8 In 0.02237(7) 0.76392(12) 0.15047(9) 0.0306(5) Uani 1 d . . .
Te1 Te 0.0000 0.39806(14) 0.2500 0.0283(6) Uani 1 d S . .
Te2 Te 0.04007(6) 0.40982(10) 0.17687(9) 0.0301(5) Uani 1 d . . .
Te3 Te 0.04523(7) 0.21903(12) 0.05282(10) 0.0447(6) Uani 1 d . . .
Te4 Te -0.04623(7) 0.21729(12) -0.06800(10) 0.0445(6) Uani 1 d . . .
Te5 Te 0.20374(8) 0.10775(12) 0.40099(10) 0.0488(6) Uani 1 d . . .
Te6 Te 0.20282(7) -0.05764(11) 0.40152(9) 0.0391(5) Uani 1 d . . .
Te7 Te 0.05283(7) 0.15849(10) 0.24366(9) 0.0311(5) Uani 1 d . . .
Te8 Te 0.07578(7) 0.24980(11) 0.44266(9) 0.0341(5) Uani 1 d . . .
Te9 Te 0.16045(7) 0.27191(10) 0.22303(10) 0.0362(5) Uani 1 d . . .
Te10 Te 0.16092(7) 0.33447(12) 0.39543(10) 0.0413(5) Uani 1 d . . .
Te11 Te 0.11527(7) 0.02146(11) 0.17850(9) 0.0355(5) Uani 1 d . . .
Te12 Te 0.18424(6) 0.51949(11) 0.28436(9) 0.0349(5) Uani 1 d . . .
Te13 Te 0.15957(7) 0.77188(11) 0.22285(10) 0.0391(5) Uani 1 d . . .
Te14 Te 0.18453(7) 0.73495(11) 0.41202(9) 0.0377(5) Uani 1 d . . .
Te15 Te 0.05487(7) 0.88239(10) 0.24923(9) 0.0301(5) Uani 1 d . . .
Te16 Te 0.05621(7) 0.63272(10) 0.23910(9) 0.0338(5) Uani 1 d . . .
Te17 Te -0.07238(7) 0.74999(12) 0.07074(9) 0.0326(5) Uani 1 d . . .
Zn1 Zn 0.35772(13) 0.0017(2) -0.05509(17) 0.0531(11) Uani 1 d . . .
Zn2 Zn 0.34951(11) 0.49921(19) 0.46711(15) 0.0385(9) Uani 1 d . . .
N1 N 0.3958(10) -0.0756(14) -0.0781(15) 0.082(10) Uani 1 d . . .
H1A H 0.4112 -0.1136 -0.0464 0.098 Uiso 1 calc R . .
H1B H 0.3753 -0.0993 -0.1183 0.098 Uiso 1 calc R . .
N2 N 0.4074(10) 0.0852(14) -0.0417(15) 0.087(10) Uani 1 d . . .
H2A H 0.3929 0.1193 -0.0766 0.105 Uiso 1 calc R . .
H2B H 0.4201 0.1131 -0.0036 0.105 Uiso 1 calc R . .
N3 N 0.3097(10) -0.1065(17) -0.0852(16) 0.107(12) Uani 1 d . . .
H3A H 0.3264 -0.1513 -0.0674 0.129 Uiso 1 calc R . .
H3B H 0.2926 -0.1004 -0.0712 0.129 Uiso 1 calc R . .
N4 N 0.2953(12) 0.037(2) -0.1630(13) 0.121(14) Uani 1 d . . .
H4A H 0.2831 0.0831 -0.1634 0.145 Uiso 1 calc R . .
H4B H 0.3033 0.0403 -0.1900 0.145 Uiso 1 calc R . .
N5 N 0.4044(9) -0.0294(17) 0.0528(13) 0.093(11) Uani 1 d . . .
H5A H 0.3999 -0.0803 0.0578 0.112 Uiso 1 calc R . .
H5B H 0.4340 -0.0238 0.0692 0.112 Uiso 1 calc R . .
N6 N 0.3312(9) 0.0752(15) -0.0171(14) 0.078(10) Uani 1 d . . .
H6A H 0.3421 0.1248 -0.0105 0.094 Uiso 1 calc R . .
H6B H 0.3000 0.0769 -0.0467 0.094 Uiso 1 calc R . .
N7 N 0.3117(12) 0.570(2) 0.3731(16) 0.17(2) Uani 1 d . . .
H7A H 0.3272 0.5684 0.3563 0.203 Uiso 1 calc R . .
H7B H 0.2835 0.5489 0.3422 0.203 Uiso 1 calc R . .
N8 N 0.3286(14) 0.6070(15) 0.4931(16) 0.127(15) Uani 1 d . . .
H8A H 0.3154 0.5927 0.5119 0.153 Uiso 1 calc R . .
H8B H 0.3539 0.6361 0.5234 0.153 Uiso 1 calc R . .
N9 N 0.2928(10) 0.4316(17) 0.4494(14) 0.094(11) Uani 1 d . . .
H9A H 0.2962 0.4308 0.4878 0.113 Uiso 1 calc R . .
H9B H 0.2661 0.4571 0.4181 0.113 Uiso 1 calc R . .
N10 N 0.3448(13) 0.3955(16) 0.4125(16) 0.120(15) Uani 1 d . . .
H10A H 0.3464 0.4103 0.3798 0.143 Uiso 1 calc R . .
H10B H 0.3688 0.3630 0.4409 0.143 Uiso 1 calc R . .
N11 N 0.3954(11) 0.469(2) 0.5730(13) 0.140(16) Uani 1 d . . .
H11A H 0.3839 0.4885 0.5929 0.168 Uiso 1 calc R . .
H11B H 0.3964 0.4157 0.5772 0.168 Uiso 1 calc R . .
N12 N 0.4173(9) 0.527(2) 0.4979(12) 0.120(14) Uani 1 d . . .
H12A H 0.4193 0.5106 0.4659 0.144 Uiso 1 calc R . .
H12B H 0.4211 0.5801 0.5013 0.144 Uiso 1 calc R . .
C1 C 0.4264(15) -0.033(3) -0.080(2) 0.116(15) Uiso 1 d . . .
H1C H 0.4113 -0.0186 -0.1261 0.139 Uiso 1 calc R . .
H1D H 0.4523 -0.0670 -0.0648 0.139 Uiso 1 calc R . .
C2 C 0.4454(15) 0.042(3) -0.037(2) 0.134(18) Uiso 1 d . . .
H2C H 0.4578 0.0757 -0.0535 0.160 Uiso 1 calc R . .
H2D H 0.4704 0.0280 0.0092 0.160 Uiso 1 calc R . .
C3 C 0.2787(17) -0.108(3) -0.162(2) 0.128(17) Uiso 1 d . . .
H3C H 0.2955 -0.1282 -0.1776 0.154 Uiso 1 calc R . .
H3D H 0.2516 -0.1412 -0.1811 0.154 Uiso 1 calc R . .
C4 C 0.2652(14) -0.023(3) -0.182(2) 0.107(15) Uiso 1 d . . .
H4C H 0.2440 -0.0225 -0.2312 0.129 Uiso 1 calc R . .
H4D H 0.2471 -0.0089 -0.1678 0.129 Uiso 1 calc R . .
C5 C 0.3960(11) 0.020(2) 0.0900(15) 0.067(10) Uiso 1 d . . .
H5C H 0.4144 0.0677 0.1039 0.080 Uiso 1 calc R . .
H5D H 0.4051 -0.0077 0.1302 0.080 Uiso 1 calc R . .
C6 C 0.3466(12) 0.040(2) 0.0480(17) 0.083(12) Uiso 1 d . . .
H6C H 0.3415 0.0778 0.0718 0.100 Uiso 1 calc R . .
H6D H 0.3286 -0.0069 0.0392 0.100 Uiso 1 calc R . .
C7 C 0.2955(10) 0.6547(17) 0.4320(14) 0.046(8) Uiso 1 d . . .
H7C H 0.2646 0.6333 0.4089 0.056 Uiso 1 calc R . .
H7D H 0.2955 0.7083 0.4456 0.056 Uiso 1 calc R . .
C8 C 0.3060(14) 0.657(2) 0.3848(19) 0.080(13) Uiso 1 d . . .
H8C H 0.3343 0.6866 0.4039 0.096 Uiso 1 calc R . .
H8D H 0.2808 0.6819 0.3427 0.096 Uiso 1 calc R . .
C9 C 0.2886(11) 0.3508(18) 0.4271(15) 0.056(9) Uiso 1 d . . .
H9C H 0.2570 0.3318 0.4028 0.067 Uiso 1 calc R . .
H9D H 0.3093 0.3162 0.4653 0.067 Uiso 1 calc R . .
C10 C 0.3015(11) 0.3537(18) 0.3826(15) 0.052(9) Uiso 1 d . . .
H10C H 0.3043 0.3002 0.3718 0.062 Uiso 1 calc R . .
H10D H 0.2769 0.3797 0.3407 0.062 Uiso 1 calc R . .
C11 C 0.4405(11) 0.4973(19) 0.6065(15) 0.062(10) Uiso 1 d . . .
H11C H 0.4618 0.4673 0.6477 0.075 Uiso 1 calc R . .
H11D H 0.4419 0.5522 0.6187 0.075 Uiso 1 calc R . .
C12 C 0.4549(11) 0.4908(19) 0.5629(14) 0.062(10) Uiso 1 d . . .
H12C H 0.4840 0.5184 0.5833 0.074 Uiso 1 calc R . .
H12D H 0.4589 0.4358 0.5565 0.074 Uiso 1 calc R . .

loop_
_atom_site_aniso_label
_atom_site_aniso_U_11
_atom_site_aniso_U_22
_atom_site_aniso_U_33
_atom_site_aniso_U_23
_atom_site_aniso_U_13
_atom_site_aniso_U_12
In1 0.0276(13) 0.0333(12) 0.0284(11) 0.0017(10) 0.0178(11) 0.0030(10)
In2 0.0308(13) 0.0331(12) 0.0272(11) -0.0043(10) 0.0172(11) -0.0018(11)
In3 0.0386(15) 0.0247(12) 0.0367(13) 0.0011(10) 0.0250(12) 0.0019(11)
In4 0.0303(14) 0.0277(12) 0.0386(13) -0.0020(10) 0.0224(12) -0.0037(11)
In5 0.0314(14) 0.0259(12) 0.0337(12) 0.0026(10) 0.0203(12) 0.0053(10)
In6 0.0331(15) 0.0253(12) 0.0361(13) 0.0019(10) 0.0215(12) -0.0005(11)
In7 0.0336(14) 0.0335(12) 0.0303(11) 0.0011(10) 0.0212(11) 0.0011(11)
In8 0.0284(13) 0.0366(13) 0.0258(11) -0.0009(10) 0.0163(11) 0.0008(11)
Te1 0.0326(18) 0.0229(15) 0.0251(14) 0.000 0.0158(14) 0.000
Te2 0.0294(13) 0.0308(11) 0.0314(11) -0.0007(9) 0.0195(10) -0.0022(10)
Te3 0.0462(15) 0.0613(15) 0.0353(12) 0.0050(11) 0.0296(12) 0.0141(12)
Te4 0.0488(15) 0.0570(15) 0.0400(13) -0.0065(11) 0.0336(13) -0.0065(12)
Te5 0.0565(17) 0.0464(14) 0.0311(12) -0.0043(11) 0.0211(12) -0.0145(12)
Te6 0.0377(14) 0.0467(13) 0.0321(12) 0.0046(10) 0.0214(12) 0.0018(11)
Te7 0.0366(14) 0.0275(11) 0.0354(11) 0.0007(9) 0.0254(11) -0.0006(10)
Te8 0.0330(13) 0.0375(12) 0.0298(11) 0.0054(10) 0.0186(10) 0.0030(11)
Te9 0.0499(15) 0.0255(11) 0.0482(13) -0.0020(10) 0.0380(12) -0.0031(10)
Te10 0.0337(14) 0.0527(14) 0.0342(12) 0.0001(11) 0.0194(11) -0.0029(11)
Te11 0.0555(15) 0.0247(11) 0.0346(11) 0.0003(10) 0.0322(12) -0.0003(11)
Te12 0.0311(12) 0.0240(10) 0.0531(13) -0.0046(10) 0.0279(11) -0.0023(10)
Te13 0.0509(15) 0.0330(12) 0.0455(13) 0.0053(10) 0.0359(13) 0.0061(11)
Te14 0.0334(13) 0.0410(13) 0.0331(11) -0.0044(10) 0.0179(11) -0.0006(11)
Te15 0.0308(13) 0.0280(11) 0.0327(11) 0.0011(9) 0.0202(11) 0.0018(10)
Te16 0.0353(14) 0.0250(11) 0.0370(12) -0.0021(9) 0.0205(12) -0.0027(10)
Te17 0.0266(12) 0.0411(12) 0.0301(11) -0.0020(10) 0.0176(10) -0.0017(10)
Zn1 0.053(3) 0.061(3) 0.042(2) -0.002(2) 0.028(2) -0.003(2)
Zn2 0.037(2) 0.041(2) 0.0304(19) -0.0053(17) 0.0178(19) -0.0038(19)
N1 0.09(3) 0.052(19) 0.15(3) -0.013(19) 0.10(3) -0.026(18)
N2 0.07(3) 0.030(17) 0.15(3) -0.013(19) 0.07(2) -0.016(16)
N3 0.06(3) 0.09(3) 0.14(3) -0.02(2) 0.05(3) -0.01(2)
N4 0.16(4) 0.17(4) 0.06(2) -0.03(2) 0.08(3) -0.04(3)
N5 0.06(2) 0.11(3) 0.12(3) -0.02(2) 0.06(2) 0.02(2)
N6 0.04(2) 0.09(2) 0.13(3) 0.02(2) 0.07(2) 0.020(17)
N7 0.16(4) 0.31(6) 0.13(3) 0.09(4) 0.14(3) 0.07(4)
N8 0.29(5) 0.05(2) 0.15(3) 0.01(2) 0.19(4) 0.00(3)
N9 0.11(3) 0.10(3) 0.08(2) -0.02(2) 0.07(2) -0.03(2)
N10 0.25(5) 0.08(2) 0.17(3) -0.05(2) 0.19(4) -0.06(3)
N11 0.09(3) 0.27(5) 0.06(2) 0.01(3) 0.05(2) -0.02(3)
N12 0.04(2) 0.28(5) 0.045(18) -0.01(3) 0.033(18) -0.01(3)

loop_
_atom_type_symbol
_atom_type_description
_atom_type_scat_dispersion_real
_atom_type_scat_dispersion_imag
_atom_type_scat_source
C C 0.0033 0.0016 'International Tables Vol C Tables 4.2.6.8 and 6.1.1.4'
H H 0.0000 0.0000 'International Tables Vol C Tables 4.2.6.8 and 6.1.1.4'
N N 0.0061 0.0033 'International Tables Vol C Tables 4.2.6.8 and 6.1.1.4'
Zn Zn 0.2839 1.4301 'International Tables Vol C Tables 4.2.6.8 and 6.1.1.4'
In In -0.7276 1.3100 'International Tables Vol C Tables 4.2.6.8 and 6.1.1.4'
Te Te -0.5308 1.6751 'International Tables Vol C Tables 4.2.6.8 and 6.1.1.4'

loop_
_geom_angle_atom_site_label_1
_geom_angle_atom_site_label_2
_geom_angle_atom_site_label_3
_geom_angle
_geom_angle_site_symmetry_1
_geom_angle_site_symmetry_3
_geom_angle_publ_flag
Te10 In1 Te8 101.52(9) . . ?
Te10 In1 Te7 109.49(9) . . ?
Te8 In1 Te7 120.16(9) . . ?
Te10 In1 Te1 114.45(9) . . ?
Te8 In1 Te1 107.20(7) . . ?
Te7 In1 Te1 104.45(8) . . ?
Te3 In2 Te8 112.55(9) . 2 ?
Te3 In2 Te2 112.44(9) . . ?
Te8 In2 Te2 101.97(8) 2 . ?
Te3 In2 Te7 118.61(9) . . ?
Te8 In2 Te7 103.64(9) 2 . ?
Te2 In2 Te7 105.96(8) . . ?
Te11 In3 Te9 107.30(8) . . ?
Te11 In3 Te5 115.36(9) . . ?
Te9 In3 Te5 114.76(10) . . ?
Te11 In3 Te7 98.86(9) . . ?
Te9 In3 Te7 114.24(9) . . ?
Te5 In3 Te7 105.40(9) . . ?
Te10 In4 Te9 109.30(9) . . ?
Te10 In4 Te12 114.47(9) . . ?
Te9 In4 Te12 104.14(8) . . ?
Te10 In4 Te2 112.28(9) . . ?
Te9 In4 Te2 106.19(9) . . ?
Te12 In4 Te2 109.82(9) . . ?
Te12 In5 Te13 107.76(8) . . ?
Te12 In5 Te14 123.78(9) . . ?
Te13 In5 Te14 102.60(9) . . ?
Te12 In5 Te16 108.22(8) . . ?
Te13 In5 Te16 114.06(9) . . ?
Te14 In5 Te16 100.55(8) . . ?
Te11 In6 Te13 106.79(8) 1_565 . ?
Te11 In6 Te6 114.44(9) 1_565 1_565 ?
Te13 In6 Te6 116.93(10) . 1_565 ?
Te11 In6 Te15 101.39(9) 1_565 . ?
Te13 In6 Te15 113.15(9) . . ?
Te6 In6 Te15 103.16(8) 1_565 . ?
Te17 In7 Te14 107.02(9) 2 . ?
Te17 In7 Te15 117.60(9) 2 . ?
Te14 In7 Te15 112.16(9) . . ?
Te17 In7 Te16 121.92(9) 2 . ?
Te14 In7 Te16 100.52(9) . . ?
Te15 In7 Te16 96.34(8) . . ?
Te4 In8 Te17 108.23(9) 5_565 . ?
Te4 In8 Te15 115.58(9) 5_565 . ?
Te17 In8 Te15 110.89(9) . . ?
Te4 In8 Te16 120.15(9) 5_565 . ?
Te17 In8 Te16 104.27(9) . . ?
Te15 In8 Te16 96.85(8) . . ?
In1 Te1 In1 94.56(11) 2 . ?
In1 Te1 Te2 100.46(6) 2 . ?
In1 Te1 Te2 84.73(6) . . ?
In1 Te1 Te2 84.73(6) 2 2 ?
In1 Te1 Te2 100.46(6) . 2 ?
Te2 Te1 Te2 172.41(12) . 2 ?
In2 Te2 In4 95.85(8) . . ?
In2 Te2 Te1 95.04(8) . . ?
In4 Te2 Te1 106.46(7) . . ?
In2 Te3 Te4 93.64(8) . . ?
In8 Te4 Te3 95.32(8) 5_565 . ?
In3 Te5 Te6 102.83(9) . . ?
In6 Te6 Te5 104.31(9) 1_545 . ?
In1 Te7 In2 97.75(8) . . ?
In1 Te7 In3 101.61(9) . . ?
In2 Te7 In3 88.97(8) . . ?
In1 Te8 In2 95.06(9) . 2 ?
In4 Te9 In3 96.18(8) . . ?
In1 Te10 In4 91.35(9) . . ?
In6 Te11 In3 96.99(8) 1_545 . ?
In5 Te12 In4 114.48(8) . . ?
In5 Te13 In6 96.80(8) . . ?
In7 Te14 In5 77.82(8) . . ?
In7 Te15 In8 83.86(8) . . ?
In7 Te15 In6 93.28(8) . . ?
In8 Te15 In6 92.15(8) . . ?
In8 Te16 In5 93.28(8) . . ?
In8 Te16 In7 82.95(7) . . ?
In5 Te16 In7 75.26(8) . . ?
In7 Te17 In8 103.58(9) 2 . ?
N6 Zn1 N2 97.4(10) . . ?
N6 Zn1 N5 78.7(10) . . ?
N2 Zn1 N5 91.7(11) . . ?
N6 Zn1 N1 171.0(11) . . ?
N2 Zn1 N1 79.5(9) . . ?
N5 Zn1 N1 92.9(10) . . ?
N6 Zn1 N4 89.2(10) . . ?
N2 Zn1 N4 98.2(11) . . ?
N5 Zn1 N4 165.3(10) . . ?
N1 Zn1 N4 99.6(10) . . ?
N6 Zn1 N3 97.9(10) . . ?
N2 Zn1 N3 164.5(10) . . ?
N5 Zn1 N3 93.8(11) . . ?
N1 Zn1 N3 85.8(10) . . ?
N4 Zn1 N3 79.5(12) . . ?
N12 Zn2 N11 76.6(11) . . ?
N12 Zn2 N9 160.2(13) . . ?
N11 Zn2 N9 92.3(11) . . ?
N12 Zn2 N10 91.3(12) . . ?
N11 Zn2 N10 106.7(13) . . ?
N9 Zn2 N10 76.0(11) . . ?
N12 Zn2 N7 94.6(12) . . ?
N11 Zn2 N7 160.8(15) . . ?
N9 Zn2 N7 100.5(12) . . ?
N10 Zn2 N7 90.4(13) . . ?
N12 Zn2 N8 104.3(13) . . ?
N11 Zn2 N8 88.7(13) . . ?
N9 Zn2 N8 91.6(12) . . ?
N10 Zn2 N8 160.4(15) . . ?
N7 Zn2 N8 76.8(12) . . ?
C1 N1 Zn1 111(2) . . ?
C1 N1 H1A 109.4 . . ?
Zn1 N1 H1A 109.4 . . ?
C1 N1 H1B 109.4 . . ?
Zn1 N1 H1B 109.4 . . ?
H1A N1 H1B 108.0 . . ?
C2 N2 Zn1 110(2) . . ?
C2 N2 H2A 109.6 . . ?
Zn1 N2 H2A 109.6 . . ?
C2 N2 H2B 109.6 . . ?
Zn1 N2 H2B 109.6 . . ?
H2A N2 H2B 108.2 . . ?
C3 N3 Zn1 104(2) . . ?
C3 N3 H3A 110.9 . . ?
Zn1 N3 H3A 110.9 . . ?
C3 N3 H3B 110.9 . . ?
Zn1 N3 H3B 110.9 . . ?
H3A N3 H3B 108.9 . . ?
C4 N4 Zn1 103(3) . . ?
C4 N4 H4A 111.2 . . ?
Zn1 N4 H4A 111.2 . . ?
C4 N4 H4B 111.2 . . ?
Zn1 N4 H4B 111.2 . . ?
H4A N4 H4B 109.1 . . ?
C5 N5 Zn1 111(2) . . ?
C5 N5 H5A 109.5 . . ?
Zn1 N5 H5A 109.5 . . ?
C5 N5 H5B 109.5 . . ?
Zn1 N5 H5B 109.5 . . ?
H5A N5 H5B 108.0 . . ?
C6 N6 Zn1 107.3(19) . . ?
C6 N6 H6A 110.2 . . ?
Zn1 N6 H6A 110.2 . . ?
C6 N6 H6B 110.2 . . ?
Zn1 N6 H6B 110.2 . . ?
H6A N6 H6B 108.5 . . ?
C8 N7 Zn2 112(2) . . ?
C8 N7 H7A 109.1 . . ?
Zn2 N7 H7A 109.1 . . ?
C8 N7 H7B 109.1 . . ?
Zn2 N7 H7B 109.1 . . ?
H7A N7 H7B 107.9 . . ?
C7 N8 Zn2 110.5(18) . . ?
C7 N8 H8A 109.6 . . ?
Zn2 N8 H8A 109.6 . . ?
C7 N8 H8B 109.6 . . ?
Zn2 N8 H8B 109.6 . . ?
H8A N8 H8B 108.1 . . ?
C9 N9 Zn2 116(2) . . ?
C9 N9 H9A 108.4 . . ?
Zn2 N9 H9A 108.4 . . ?
C9 N9 H9B 108.4 . . ?
Zn2 N9 H9B 108.4 . . ?
H9A N9 H9B 107.4 . . ?
C10 N10 Zn2 110(2) . . ?
C10 N10 H10A 109.6 . . ?
Zn2 N10 H10A 109.6 . . ?
C10 N10 H10B 109.5 . . ?
Zn2 N10 H10B 109.5 . . ?
H10A N10 H10B 108.1 . . ?
C11 N11 Zn2 113(2) . . ?
C11 N11 H11A 109.0 . . ?
Zn2 N11 H11A 109.0 . . ?
C11 N11 H11B 109.0 . . ?
Zn2 N11 H11B 109.0 . . ?
H11A N11 H11B 107.8 . . ?
C12 N12 Zn2 113(2) . . ?
C12 N12 H12A 109.1 . . ?
Zn2 N12 H12A 109.1 . . ?
C12 N12 H12B 109.1 . . ?
Zn2 N12 H12B 109.1 . . ?
H12A N12 H12B 107.8 . . ?
N1 C1 C2 117(3) . . ?
N1 C1 H1C 108.1 . . ?
C2 C1 H1C 108.1 . . ?
N1 C1 H1D 108.1 . . ?
C2 C1 H1D 108.1 . . ?
H1C C1 H1D 107.3 . . ?
C1 C2 N2 111(4) . . ?
C1 C2 H2C 109.5 . . ?
N2 C2 H2C 109.5 . . ?
C1 C2 H2D 109.5 . . ?
N2 C2 H2D 109.5 . . ?
H2C C2 H2D 108.1 . . ?
C4 C3 N3 104(3) . . ?
C4 C3 H3C 111.0 . . ?
N3 C3 H3C 111.0 . . ?
C4 C3 H3D 111.0 . . ?
N3 C3 H3D 111.0 . . ?
H3C C3 H3D 109.0 . . ?
N4 C4 C3 125(4) . . ?
N4 C4 H4C 106.1 . . ?
C3 C4 H4C 106.1 . . ?
N4 C4 H4D 106.1 . . ?
C3 C4 H4D 106.1 . . ?
H4C C4 H4D 106.3 . . ?
N5 C5 C6 110(3) . . ?
N5 C5 H5C 109.7 . . ?
C6 C5 H5C 109.7 . . ?
N5 C5 H5D 109.7 . . ?
C6 C5 H5D 109.7 . . ?
H5C C5 H5D 108.2 . . ?
C5 C6 N6 110(3) . . ?
C5 C6 H6C 109.6 . . ?
N6 C6 H6C 109.6 . . ?
C5 C6 H6D 109.6 . . ?
N6 C6 H6D 109.6 . . ?
H6C C6 H6D 108.1 . . ?
C8 C7 N8 114(3) . . ?
C8 C7 H7C 108.8 . . ?
N8 C7 H7C 108.8 . . ?
C8 C7 H7D 108.8 . . ?
N8 C7 H7D 108.8 . . ?
H7C C7 H7D 107.7 . . ?
C7 C8 N7 105(3) . . ?
C7 C8 H8C 110.6 . . ?
N7 C8 H8C 110.6 . . ?
C7 C8 H8D 110.6 . . ?
N7 C8 H8D 110.7 . . ?
H8C C8 H8D 108.8 . . ?
N9 C9 C10 105(2) . . ?
N9 C9 H9C 110.8 . . ?
C10 C9 H9C 110.8 . . ?
N9 C9 H9D 110.8 . . ?
C10 C9 H9D 110.7 . . ?
H9C C9 H9D 108.8 . . ?
N10 C10 C9 113(3) . . ?
N10 C10 H10C 109.0 . . ?
C9 C10 H10C 109.0 . . ?
N10 C10 H10D 109.0 . . ?
C9 C10 H10D 109.0 . . ?
H10C C10 H10D 107.8 . . ?
N11 C11 C12 111(3) . . ?
N11 C11 H11C 109.4 . . ?
C12 C11 H11C 109.4 . . ?
N11 C11 H11D 109.4 . . ?
C12 C11 H11D 109.4 . . ?
H11C C11 H11D 108.0 . . ?
N12 C12 C11 106(2) . . ?
N12 C12 H12C 110.6 . . ?
C11 C12 H12C 110.6 . . ?
N12 C12 H12D 110.6 . . ?
C11 C12 H12D 110.6 . . ?
H12C C12 H12D 108.7 . . ?

loop_
_geom_bond_atom_site_label_1
_geom_bond_atom_site_label_2
_geom_bond_distance
_geom_bond_site_symmetry_2
_geom_bond_publ_flag
In1 Te10 2.727(3) . ?
In1 Te8 2.745(2) . ?
In1 Te7 2.807(3) . ?
In1 Te1 2.935(3) . ?
In2 Te3 2.722(3) . ?
In2 Te8 2.756(3) 2 ?
In2 Te2 2.796(3) . ?
In2 Te7 2.826(3) . ?
In3 Te11 2.744(3) . ?
In3 Te9 2.758(3) . ?
In3 Te5 2.759(3) . ?
In3 Te7 2.854(3) . ?
In4 Te10 2.734(3) . ?
In4 Te9 2.757(3) . ?
In4 Te12 2.771(3) . ?
In4 Te2 2.836(3) . ?
In5 Te12 2.736(3) . ?
In5 Te13 2.758(3) . ?
In5 Te14 2.779(3) . ?
In5 Te16 2.849(3) . ?
In6 Te11 2.726(3) 1_565 ?
In6 Te13 2.768(3) . ?
In6 Te6 2.776(3) 1_565 ?
In6 Te15 2.851(3) . ?
In7 Te17 2.729(2) 2 ?
In7 Te14 2.770(3) . ?
In7 Te15 2.819(3) . ?
In7 Te16 2.859(3) . ?
In8 Te4 2.740(3) 5_565 ?
In8 Te17 2.746(3) . ?
In8 Te15 2.823(3) . ?
In8 Te16 2.833(3) . ?
Te1 In1 2.935(3) 2 ?
Te1 Te2 3.0059(17) . ?
Te1 Te2 3.0059(17) 2 ?
Te3 Te4 2.807(3) . ?
Te4 In8 2.740(3) 5_565 ?
Te5 Te6 2.797(3) . ?
Te6 In6 2.776(3) 1_545 ?
Te8 In2 2.756(3) 2 ?
Te11 In6 2.726(3) 1_545 ?
Te17 In7 2.729(2) 2 ?
Zn1 N6 2.14(2) . ?
Zn1 N2 2.16(2) . ?
Zn1 N5 2.20(3) . ?
Zn1 N1 2.24(2) . ?
Zn1 N4 2.30(3) . ?
Zn1 N3 2.32(3) . ?
Zn2 N12 2.16(2) . ?
Zn2 N11 2.16(3) . ?
Zn2 N9 2.17(3) . ?
Zn2 N10 2.17(2) . ?
Zn2 N7 2.22(3) . ?
Zn2 N8 2.23(3) . ?
N1 C1 1.36(4) . ?
N1 H1A 0.9000 . ?
N1 H1B 0.9000 . ?
N2 C2 1.52(4) . ?
N2 H2A 0.9000 . ?
N2 H2B 0.9000 . ?
N3 C3 1.53(4) . ?
N3 H3A 0.9000 . ?
N3 H3B 0.9000 . ?
N4 C4 1.35(4) . ?
N4 H4A 0.9000 . ?
N4 H4B 0.9000 . ?
N5 C5 1.43(3) . ?
N5 H5A 0.9000 . ?
N5 H5B 0.9000 . ?
N6 C6 1.49(3) . ?
N6 H6A 0.9000 . ?
N6 H6B 0.9000 . ?
N7 C8 1.54(4) . ?
N7 H7A 0.9000 . ?
N7 H7B 0.9000 . ?
N8 C7 1.48(4) . ?
N8 H8A 0.9000 . ?
N8 H8B 0.9000 . ?
N9 C9 1.45(3) . ?
N9 H9A 0.9000 . ?
N9 H9B 0.9000 . ?
N10 C10 1.45(4) . ?
N10 H10A 0.9000 . ?
N10 H10B 0.9000 . ?
N11 C11 1.40(4) . ?
N11 H11A 0.9000 . ?
N11 H11B 0.9000 . ?
N12 C12 1.47(3) . ?
N12 H12A 0.9000 . ?
N12 H12B 0.9000 . ?
C1 C2 1.51(5) . ?
C1 H1C 0.9700 . ?
C1 H1D 0.9700 . ?
C2 H2C 0.9700 . ?
C2 H2D 0.9700 . ?
C3 C4 1.50(5) . ?
C3 H3C 0.9700 . ?
C3 H3D 0.9700 . ?
C4 H4C 0.9700 . ?
C4 H4D 0.9700 . ?
C5 C6 1.47(4) . ?
C5 H5C 0.9700 . ?
C5 H5D 0.9700 . ?
C6 H6C 0.9700 . ?
C6 H6D 0.9700 . ?
C7 C8 1.47(4) . ?
C7 H7C 0.9700 . ?
C7 H7D 0.9700 . ?
C8 H8C 0.9700 . ?
C8 H8D 0.9700 . ?
C9 C10 1.47(3) . ?
C9 H9C 0.9700 . ?
C9 H9D 0.9700 . ?
C10 H10C 0.9700 . ?
C10 H10D 0.9700 . ?
C11 C12 1.50(3) . ?
C11 H11C 0.9700 . ?
C11 H11D 0.9700 . ?
C12 H12C 0.9700 . ?
C12 H12D 0.9700 . ?

loop_
_geom_torsion_atom_site_label_1
_geom_torsion_atom_site_label_2
_geom_torsion_atom_site_label_3
_geom_torsion_atom_site_label_4
_geom_torsion
_geom_torsion_site_symmetry_1
_geom_torsion_site_symmetry_2
_geom_torsion_site_symmetry_3
_geom_torsion_site_symmetry_4
_geom_torsion_publ_flag
Te10 In1 Te1 In1 157.21(10) . . . 2 ?
Te8 In1 Te1 In1 -91.04(8) . . . 2 ?
Te7 In1 Te1 In1 37.49(5) . . . 2 ?
Te10 In1 Te1 Te2 57.10(9) . . . . ?
Te8 In1 Te1 Te2 168.85(8) . . . . ?
Te7 In1 Te1 Te2 -62.62(8) . . . . ?
Te10 In1 Te1 Te2 -117.32(9) . . . 2 ?
Te8 In1 Te1 Te2 -5.57(10) . . . 2 ?
Te7 In1 Te1 Te2 122.96(8) . . . 2 ?
Te3 In2 Te2 In4 -73.88(10) . . . . ?
Te8 In2 Te2 In4 165.34(7) 2 . . . ?
Te7 In2 Te2 In4 57.19(9) . . . . ?
Te3 In2 Te2 Te1 178.97(8) . . . . ?
Te8 In2 Te2 Te1 58.19(8) 2 . . . ?
Te7 In2 Te2 Te1 -49.96(9) . . . . ?
Te10 In4 Te2 In2 -86.76(9) . . . . ?
Te9 In4 Te2 In2 32.63(9) . . . . ?
Te12 In4 Te2 In2 144.66(8) . . . . ?
Te10 In4 Te2 Te1 10.27(11) . . . . ?
Te9 In4 Te2 Te1 129.66(9) . . . . ?
Te12 In4 Te2 Te1 -118.31(9) . . . . ?
In1 Te1 Te2 In2 -29.86(9) 2 . . . ?
In1 Te1 Te2 In2 63.82(8) . . . . ?
Te2 Te1 Te2 In2 -162.64(6) 2 . . . ?
In1 Te1 Te2 In4 -127.49(8) 2 . . . ?
In1 Te1 Te2 In4 -33.81(9) . . . . ?
Te2 Te1 Te2 In4 99.73(6) 2 . . . ?
Te8 In2 Te3 Te4 7.09(11) 2 . . . ?
Te2 In2 Te3 Te4 -107.40(10) . . . . ?
Te7 In2 Te3 Te4 128.26(10) . . . . ?
In2 Te3 Te4 In8 160.75(9) . . . 5_565 ?
Te11 In3 Te5 Te6 -16.99(13) . . . . ?
Te9 In3 Te5 Te6 -142.51(9) . . . . ?
Te7 In3 Te5 Te6 90.90(10) . . . . ?
In3 Te5 Te6 In6 1.13(12) . . . 1_545 ?
Te10 In1 Te7 In2 -87.51(10) . . . . ?
Te8 In1 Te7 In2 155.69(10) . . . . ?
Te1 In1 Te7 In2 35.49(9) . . . . ?
Te10 In1 Te7 In3 3.03(10) . . . . ?
Te8 In1 Te7 In3 -113.77(10) . . . . ?
Te1 In1 Te7 In3 126.03(8) . . . . ?
Te3 In2 Te7 In1 137.54(10) . . . . ?
Te8 In2 Te7 In1 -96.87(9) 2 . . . ?
Te2 In2 Te7 In1 10.07(10) . . . . ?
Te3 In2 Te7 In3 35.96(11) . . . . ?
Te8 In2 Te7 In3 161.56(8) 2 . . . ?
Te2 In2 Te7 In3 -91.50(9) . . . . ?
Te11 In3 Te7 In1 178.52(8) . . . . ?
Te9 In3 Te7 In1 -67.89(10) . . . . ?
Te5 In3 Te7 In1 59.01(10) . . . . ?
Te11 In3 Te7 In2 -83.78(8) . . . . ?
Te9 In3 Te7 In2 29.82(10) . . . . ?
Te5 In3 Te7 In2 156.72(8) . . . . ?
Te10 In1 Te8 In2 159.50(8) . . . 2 ?
Te7 In1 Te8 In2 -79.68(11) . . . 2 ?
Te1 In1 Te8 In2 39.14(9) . . . 2 ?
Te10 In4 Te9 In3 36.67(11) . . . . ?
Te12 In4 Te9 In3 159.41(9) . . . . ?
Te2 In4 Te9 In3 -84.65(9) . . . . ?
Te11 In3 Te9 In4 152.82(10) . . . . ?
Te5 In3 Te9 In4 -77.57(11) . . . . ?
Te7 In3 Te9 In4 44.33(11) . . . . ?
Te8 In1 Te10 In4 -168.31(8) . . . . ?
Te7 In1 Te10 In4 63.65(10) . . . . ?
Te1 In1 Te10 In4 -53.21(9) . . . . ?
Te9 In4 Te10 In1 -95.82(10) . . . . ?
Te12 In4 Te10 In1 147.83(9) . . . . ?
Te2 In4 Te10 In1 21.74(10) . . . . ?
Te9 In3 Te11 In6 153.64(10) . . . 1_545 ?
Te5 In3 Te11 In6 24.37(11) . . . 1_545 ?
Te7 In3 Te11 In6 -87.42(9) . . . 1_545 ?
Te13 In5 Te12 In4 -144.73(10) . . . . ?
Te14 In5 Te12 In4 95.95(13) . . . . ?
Te16 In5 Te12 In4 -20.93(11) . . . . ?
Te10 In4 Te12 In5 -80.81(12) . . . . ?
Te9 In4 Te12 In5 159.91(9) . . . . ?
Te2 In4 Te12 In5 46.55(11) . . . . ?
Te12 In5 Te13 In6 -168.85(9) . . . . ?
Te14 In5 Te13 In6 -36.80(10) . . . . ?
Te16 In5 Te13 In6 70.98(11) . . . . ?
Te11 In6 Te13 In5 -161.02(9) 1_565 . . . ?
Te6 In6 Te13 In5 69.34(11) 1_565 . . . ?
Te15 In6 Te13 In5 -50.32(11) . . . . ?
Te17 In7 Te14 In5 146.75(9) 2 . . . ?
Te15 In7 Te14 In5 -82.87(9) . . . . ?
Te16 In7 Te14 In5 18.48(8) . . . . ?
Te12 In5 Te14 In7 -139.04(11) . . . . ?
Te13 In5 Te14 In7 99.26(9) . . . . ?
Te16 In5 Te14 In7 -18.55(8) . . . . ?
Te17 In7 Te15 In8 -131.67(10) 2 . . . ?
Te14 In7 Te15 In8 103.61(9) . . . . ?
Te16 In7 Te15 In8 -0.49(8) . . . . ?
Te17 In7 Te15 In6 136.52(9) 2 . . . ?
Te14 In7 Te15 In6 11.80(10) . . . . ?
Te16 In7 Te15 In6 -92.30(8) . . . . ?
Te4 In8 Te15 In7 -127.70(10) 5_565 . . . ?
Te17 In8 Te15 In7 108.65(9) . . . . ?
Te16 In8 Te15 In7 0.50(8) . . . . ?
Te4 In8 Te15 In6 -34.63(11) 5_565 . . . ?
Te17 In8 Te15 In6 -158.27(8) . . . . ?
Te16 In8 Te15 In6 93.57(9) . . . . ?
Te11 In6 Te15 In7 177.12(8) 1_565 . . . ?
Te13 In6 Te15 In7 63.13(10) . . . . ?
Te6 In6 Te15 In7 -64.16(9) 1_565 . . . ?
Te11 In6 Te15 In8 93.16(9) 1_565 . . . ?
Te13 In6 Te15 In8 -20.84(10) . . . . ?
Te6 In6 Te15 In8 -148.12(8) 1_565 . . . ?
Te4 In8 Te16 In5 49.76(11) 5_565 . . . ?
Te17 In8 Te16 In5 171.17(8) . . . . ?
Te15 In8 Te16 In5 -75.19(8) . . . . ?
Te4 In8 Te16 In7 124.45(10) 5_565 . . . ?
Te17 In8 Te16 In7 -114.14(8) . . . . ?
Te15 In8 Te16 In7 -0.49(8) . . . . ?
Te12 In5 Te16 In8 -128.97(8) . . . . ?
Te13 In5 Te16 In8 -9.06(10) . . . . ?
Te14 In5 Te16 In8 99.98(8) . . . . ?
Te12 In5 Te16 In7 149.20(9) . . . . ?
Te13 In5 Te16 In7 -90.88(9) . . . . ?
Te14 In5 Te16 In7 18.15(8) . . . . ?
Te17 In7 Te16 In8 128.70(10) 2 . . . ?
Te14 In7 Te16 In8 -113.50(8) . . . . ?
Te15 In7 Te16 In8 0.49(8) . . . . ?
Te17 In7 Te16 In5 -136.02(10) 2 . . . ?
Te14 In7 Te16 In5 -18.21(7) . . . . ?
Te15 In7 Te16 In5 95.78(8) . . . . ?
Te4 In8 Te17 In7 -172.23(9) 5_565 . . 2 ?
Te15 In8 Te17 In7 -44.47(10) . . . 2 ?
Te16 In8 Te17 In7 58.75(10) . . . 2 ?
N6 Zn1 N1 C1 -77(7) . . . . ?
N2 Zn1 N1 C1 -6(3) . . . . ?
N5 Zn1 N1 C1 -98(3) . . . . ?
N4 Zn1 N1 C1 90(3) . . . . ?
N3 Zn1 N1 C1 169(3) . . . . ?
N6 Zn1 N2 C2 157(2) . . . . ?
N5 Zn1 N2 C2 79(3) . . . . ?
N1 Zn1 N2 C2 -14(2) . . . . ?
N4 Zn1 N2 C2 -112(3) . . . . ?
N3 Zn1 N2 C2 -32(6) . . . . ?
N6 Zn1 N3 C3 112(2) . . . . ?
N2 Zn1 N3 C3 -58(5) . . . . ?
N5 Zn1 N3 C3 -169(2) . . . . ?
N1 Zn1 N3 C3 -76(2) . . . . ?
N4 Zn1 N3 C3 25(2) . . . . ?
N6 Zn1 N4 C4 -96(3) . . . . ?
N2 Zn1 N4 C4 167(3) . . . . ?
N5 Zn1 N4 C4 -62(5) . . . . ?
N1 Zn1 N4 C4 86(3) . . . . ?
N3 Zn1 N4 C4 2(3) . . . . ?
N6 Zn1 N5 C5 -6(2) . . . . ?
N2 Zn1 N5 C5 91(2) . . . . ?
N1 Zn1 N5 C5 170(2) . . . . ?
N4 Zn1 N5 C5 -41(6) . . . . ?
N3 Zn1 N5 C5 -104(2) . . . . ?
N2 Zn1 N6 C6 -111(2) . . . . ?
N5 Zn1 N6 C6 -21(2) . . . . ?
N1 Zn1 N6 C6 -42(7) . . . . ?
N4 Zn1 N6 C6 151(2) . . . . ?
N3 Zn1 N6 C6 71(2) . . . . ?
N12 Zn2 N7 C8 -87(3) . . . . ?
N11 Zn2 N7 C8 -26(5) . . . . ?
N9 Zn2 N7 C8 106(3) . . . . ?
N10 Zn2 N7 C8 -179(3) . . . . ?
N8 Zn2 N7 C8 16(3) . . . . ?
N12 Zn2 N8 C7 102(2) . . . . ?
N11 Zn2 N8 C7 178(2) . . . . ?
N9 Zn2 N8 C7 -90(2) . . . . ?
N10 Zn2 N8 C7 -40(4) . . . . ?
N7 Zn2 N8 C7 10(2) . . . . ?
N12 Zn2 N9 C9 -38(4) . . . . ?
N11 Zn2 N9 C9 -93(2) . . . . ?
N10 Zn2 N9 C9 13(2) . . . . ?
N7 Zn2 N9 C9 101(2) . . . . ?
N8 Zn2 N9 C9 178(2) . . . . ?
N12 Zn2 N10 C10 178(2) . . . . ?
N11 Zn2 N10 C10 102(2) . . . . ?
N9 Zn2 N10 C10 14(2) . . . . ?
N7 Zn2 N10 C10 -87(2) . . . . ?
N8 Zn2 N10 C10 -38(4) . . . . ?
N12 Zn2 N11 C11 12(3) . . . . ?
N9 Zn2 N11 C11 176(3) . . . . ?
N10 Zn2 N11 C11 100(3) . . . . ?
N7 Zn2 N11 C11 -52(5) . . . . ?
N8 Zn2 N11 C11 -93(3) . . . . ?
N11 Zn2 N12 C12 16(2) . . . . ?
N9 Zn2 N12 C12 -41(4) . . . . ?
N10 Zn2 N12 C12 -91(2) . . . . ?
N7 Zn2 N12 C12 179(2) . . . . ?
N8 Zn2 N12 C12 101(2) . . . . ?
Zn1 N1 C1 C2 27(5) . . . . ?
N1 C1 C2 N2 -40(5) . . . . ?
Zn1 N2 C2 C1 31(4) . . . . ?
Zn1 N3 C3 C4 -44(4) . . . . ?
Zn1 N4 C4 C3 -36(5) . . . . ?
N3 C3 C4 N4 60(5) . . . . ?
Zn1 N5 C5 C6 33(3) . . . . ?
N5 C5 C6 N6 -54(4) . . . . ?
Zn1 N6 C6 C5 46(3) . . . . ?
Zn2 N8 C7 C8 -38(3) . . . . ?
N8 C7 C8 N7 51(4) . . . . ?
Zn2 N7 C8 C7 -40(4) . . . . ?
Zn2 N9 C9 C10 -37(3) . . . . ?
Zn2 N10 C10 C9 -40(3) . . . . ?
N9 C9 C10 N10 49(4) . . . . ?
Zn2 N11 C11 C12 -39(4) . . . . ?
Zn2 N12 C12 C11 -40(3) . . . . ?
N11 C11 C12 N12 51(4) . . . . ?
